data_7220899
loop_
_publ_author_name
'Titus, Sarah'
'Sreejalekshmi, Kumaran G.'

_publ_section_title
;
 Propeller-shaped molecules with a thiazole hub: structural landscape and
 hydrazone cap mediated tunable host behavior in 4-hydrazino-1,3-thiazoles
;
_journal_issue 31
_journal_name_full CrystEngComm
_journal_page_first 5978
_journal_paper_doi 10.1039/C5CE01042J
_journal_volume 17
_journal_year 2015
_chemical_absolute_configuration rm
_chemical_formula_moiety 'C23 H17 Cl N4 O S, C2 H6 O'
_chemical_formula_sum 'C25 H23 Cl N4 O2 S'
_chemical_formula_weight 478.98
_chemical_name_common BzHAT-EtOH
_chemical_name_systematic 4-benzylidenehydrazino-5-(4-chlorobenzoyl)-2-phenylaminothiazole
_space_group_crystal_system monoclinic
_space_group_IT_number 14
_space_group_name_Hall '-P 2yn'
_space_group_name_H-M_alt 'P 1 21/n 1'
_symmetry_space_group_name_Hall '-P 2yn'
_symmetry_space_group_name_H-M 'P 1 21/n 1'
_atom_sites_solution_hydrogens geom
_audit_creation_method SHELXL-2014
_audit_update_record
;
2015-05-29 deposited with the CCDC.
2015-06-26 downloaded from the CCDC.
;
_cell_angle_alpha 90
_cell_angle_beta 90.8050(10)
_cell_angle_gamma 90
_cell_formula_units_Z 4
_cell_length_a 9.6720(2)
_cell_length_b 16.4163(3)
_cell_length_c 15.2160(3)
_cell_measurement_reflns_used 7789
_cell_measurement_temperature 296(2)
_cell_measurement_theta_max 27.27
_cell_measurement_theta_min 2.44
_cell_volume 2415.73(8)
_computing_cell_refinement 'Bruker SAINT'
_computing_data_collection 'Bruker APEX2'
_computing_data_reduction 'Bruker SAINT'
_computing_molecular_graphics 'Bruker SHELXTL'
_computing_publication_material 'Bruker SHELXTL'
_computing_structure_refinement 'SHELXL-2014 (Sheldrick, 2014)'
_computing_structure_solution 'SHELXL-2014 (Sheldrick, 2014)'
_diffrn_ambient_temperature 296(2)
_diffrn_detector_area_resol_mean 0
_diffrn_measured_fraction_theta_full 0.999
_diffrn_measured_fraction_theta_max 0.998
_diffrn_measurement_device_type 'Bruker APEX-II CCD'
_diffrn_measurement_method '\f and \w scans'
_diffrn_radiation_type MoK\a
_diffrn_radiation_wavelength 0.71073
_diffrn_reflns_av_R_equivalents 0.0207
_diffrn_reflns_av_unetI/netI 0.0213
_diffrn_reflns_laue_measured_fraction_full 0.999
_diffrn_reflns_laue_measured_fraction_max 0.998
_diffrn_reflns_limit_h_max 12
_diffrn_reflns_limit_h_min -10
_diffrn_reflns_limit_k_max 20
_diffrn_reflns_limit_k_min -20
_diffrn_reflns_limit_l_max 19
_diffrn_reflns_limit_l_min -19
_diffrn_reflns_number 20680
_diffrn_reflns_point_group_measured_fraction_full 0.999
_diffrn_reflns_point_group_measured_fraction_max 0.998
_diffrn_reflns_theta_full 25.242
_diffrn_reflns_theta_max 26.999
_diffrn_reflns_theta_min 2.444
_diffrn_source 'sealed tube'
_exptl_absorpt_coefficient_mu 0.274
_exptl_absorpt_correction_T_max 0.9600
_exptl_absorpt_correction_T_min 0.9346
_exptl_absorpt_correction_type multi-scan
_exptl_absorpt_process_details SADABS
_exptl_crystal_colour brown
_exptl_crystal_density_diffrn 1.317
_exptl_crystal_density_meas 1.316
_exptl_crystal_density_method NONE
_exptl_crystal_description block
_exptl_crystal_F_000 1000
_exptl_crystal_recrystallization_method 'Re-crystallisation from solvent: Ethanol-water(1:1)'
_exptl_crystal_size_max 0.250
_exptl_crystal_size_mid 0.200
_exptl_crystal_size_min 0.150
_refine_diff_density_max 0.339
_refine_diff_density_min -0.283
_refine_diff_density_rms 0.040
_refine_ls_extinction_method none
_refine_ls_goodness_of_fit_ref 1.043
_refine_ls_hydrogen_treatment constr
_refine_ls_matrix_type full
_refine_ls_number_parameters 298
_refine_ls_number_reflns 5259
_refine_ls_number_restraints 0
_refine_ls_restrained_S_all 1.043
_refine_ls_R_factor_all 0.0612
_refine_ls_R_factor_gt 0.0439
_refine_ls_shift/su_max 0.000
_refine_ls_shift/su_mean 0.000
_refine_ls_structure_factor_coef Fsqd
_refine_ls_weighting_details 'w=1/[\s^2^(Fo^2^)+(0.0568P)^2^+0.9068P] where P=(Fo^2^+2Fc^2^)/3'
_refine_ls_weighting_scheme calc
_refine_ls_wR_factor_gt 0.1136
_refine_ls_wR_factor_ref 0.1296
_reflns_Friedel_coverage 0.000
_reflns_number_gt 3971
_reflns_number_total 5259
_reflns_threshold_expression 'I > 2\s(I)'
_cod_data_source_file c5ce01042j2.cif
_cod_data_source_block shelx
_cod_depositor_comments 'Adding full bibliography for 7220896--7220900.cif.'
_cod_database_code 7220899
_shelx_space_group_comment
;
The symmetry employed for this shelxl refinement is uniquely defined
by the following loop, which should always be used as a source of
symmetry information in preference to the above space-group names.
They are only intended as comments.
;
_shelx_estimated_absorpt_t_min 0.935
_shelx_estimated_absorpt_t_max 0.960
_shelxl_version_number 2014-3

loop_
_space_group_symop_operation_xyz
'x, y, z'
'-x+1/2, y+1/2, -z+1/2'
'-x, -y, -z'
'x-1/2, -y-1/2, z-1/2'

loop_
_atom_site_label
_atom_site_type_symbol
_atom_site_fract_x
_atom_site_fract_y
_atom_site_fract_z
_atom_site_U_iso_or_equiv
_atom_site_adp_type
_atom_site_occupancy
_atom_site_site_symmetry_order
_atom_site_calc_flag
_atom_site_refinement_flags_posn
_atom_site_refinement_flags_adp
C1 C 0.1996(2) 0.14634(11) 0.33614(12) 0.0499(4) Uani 1 1 d . .
C2 C 0.4006(2) 0.23679(11) 0.33823(12) 0.0484(4) Uani 1 1 d . .
C3 C 0.2954(2) 0.13888(11) 0.40654(12) 0.0476(4) Uani 1 1 d . .
C4 C 0.0898(2) 0.09224(12) 0.31765(13) 0.0523(5) Uani 1 1 d . .
C5 C 0.0018(2) 0.10446(12) 0.23722(13) 0.0528(5) Uani 1 1 d . .
C6 C -0.0279(2) 0.03803(13) 0.18386(15) 0.0625(5) Uani 1 1 d . .
H6 H 0.0074 -0.0129 0.1987 0.075 Uiso 1 1 calc R U
C7 C -0.1090(3) 0.04639(16) 0.10924(15) 0.0708(6) Uani 1 1 d . .
H7 H -0.1269 0.0018 0.0732 0.085 Uiso 1 1 calc R U
C8 C -0.1630(2) 0.12147(16) 0.08884(15) 0.0655(6) Uani 1 1 d . .
C9 C -0.1364(2) 0.18865(16) 0.14045(17) 0.0709(6) Uani 1 1 d . .
H9 H -0.1734 0.2392 0.1257 0.085 Uiso 1 1 calc R U
C10 C -0.0535(2) 0.17949(14) 0.21483(15) 0.0649(6) Uani 1 1 d . .
H10 H -0.0347 0.2245 0.2502 0.078 Uiso 1 1 calc R U
C11 C 0.6137(2) 0.31503(11) 0.36916(12) 0.0477(4) Uani 1 1 d . .
C12 C 0.7267(2) 0.34636(13) 0.32574(14) 0.0588(5) Uani 1 1 d . .
H12 H 0.7262 0.3489 0.2647 0.071 Uiso 1 1 calc R U
C13 C 0.8399(2) 0.37387(15) 0.37300(17) 0.0678(6) Uani 1 1 d . .
H13 H 0.9163 0.3940 0.3435 0.081 Uiso 1 1 calc R U
C14 C 0.8411(2) 0.37184(14) 0.46315(16) 0.0665(6) Uani 1 1 d . .
H14 H 0.9171 0.3912 0.4948 0.080 Uiso 1 1 calc R U
C15 C 0.7291(2) 0.34101(14) 0.50599(15) 0.0645(6) Uani 1 1 d . .
H15 H 0.7296 0.3397 0.5671 0.077 Uiso 1 1 calc R U
C16 C 0.6155(2) 0.31182(13) 0.46013(13) 0.0566(5) Uani 1 1 d . .
H16 H 0.5407 0.2902 0.4900 0.068 Uiso 1 1 calc R U
C17 C 0.3513(2) 0.02130(13) 0.59408(13) 0.0580(5) Uani 1 1 d . .
H17 H 0.2744 -0.0123 0.5870 0.070 Uiso 1 1 calc R U
C18 C 0.4446(2) 0.00876(12) 0.66903(12) 0.0515(5) Uani 1 1 d . .
C19 C 0.4175(2) -0.05318(13) 0.72855(14) 0.0606(5) Uani 1 1 d . .
H19 H 0.3402 -0.0862 0.7204 0.073 Uiso 1 1 calc R U
C20 C 0.5053(3) -0.06604(14) 0.79997(15) 0.0684(6) Uani 1 1 d . .
H20 H 0.4866 -0.1077 0.8395 0.082 Uiso 1 1 calc R U
C21 C 0.6193(2) -0.01777(15) 0.81256(16) 0.0669(6) Uani 1 1 d . .
H21 H 0.6780 -0.0266 0.8606 0.080 Uiso 1 1 calc R U
C22 C 0.6469(2) 0.04378(15) 0.75414(16) 0.0650(6) Uani 1 1 d . .
H22 H 0.7244 0.0765 0.7628 0.078 Uiso 1 1 calc R U
C23 C 0.5604(2) 0.05740(13) 0.68266(14) 0.0571(5) Uani 1 1 d . .
H23 H 0.5797 0.0993 0.6435 0.069 Uiso 1 1 calc R U
C24 C -0.0211(4) 0.1764(2) 0.5770(2) 0.1031(10) Uani 1 1 d . .
H24A H 0.0725 0.1735 0.5552 0.124 Uiso 1 1 calc R U
H24B H -0.0410 0.2332 0.5893 0.124 Uiso 1 1 calc R U
O2 O -0.0280(3) 0.13189(11) 0.65609(11) 0.1044(8) Uani 1 1 d . .
H2 H -0.0092 0.0840 0.6466 0.157 Uiso 1 1 calc R U
N1 N 0.49709(18) 0.29175(10) 0.31761(11) 0.0552(4) Uani 1 1 d . .
H1 H 0.4872 0.3156 0.2676 0.066 Uiso 1 1 calc R U
N2 N 0.40527(17) 0.18977(9) 0.40770(10) 0.0484(4) Uani 1 1 d . .
N3 N 0.28063(19) 0.08257(10) 0.46978(10) 0.0563(4) Uani 1 1 d . .
H3 H 0.2119 0.0494 0.4671 0.068 Uiso 1 1 calc R U
N4 N 0.37308(18) 0.07719(10) 0.53832(10) 0.0525(4) Uani 1 1 d . .
O1 O 0.06629(17) 0.03213(9) 0.36650(10) 0.0647(4) Uani 1 1 d . .
C25 C -0.1138(5) 0.1486(2) 0.5101(2) 0.1322(15) Uani 1 1 d . .
H25A H -0.1036 0.1815 0.4585 0.198 Uiso 1 1 calc R U
H25B H -0.0934 0.0929 0.4963 0.198 Uiso 1 1 calc R U
H25C H -0.2071 0.1526 0.5305 0.198 Uiso 1 1 calc R U
S1 S 0.25709(6) 0.22515(3) 0.26812(3) 0.05326(16) Uani 1 1 d . .
Cl1 Cl -0.26566(8) 0.13224(6) -0.00540(5) 0.0980(3) Uani 1 1 d . .

loop_
_atom_site_aniso_label
_atom_site_aniso_U_11
_atom_site_aniso_U_22
_atom_site_aniso_U_33
_atom_site_aniso_U_23
_atom_site_aniso_U_13
_atom_site_aniso_U_12
C1 0.0589(11) 0.0445(10) 0.0459(10) -0.0016(8) -0.0091(8) -0.0020(8)
C2 0.0574(11) 0.0416(9) 0.0459(10) -0.0036(8) -0.0103(8) 0.0011(8)
C3 0.0592(11) 0.0407(9) 0.0428(9) -0.0043(7) -0.0054(8) 0.0010(8)
C4 0.0567(11) 0.0486(10) 0.0516(11) -0.0075(9) -0.0051(9) -0.0003(9)
C5 0.0494(11) 0.0543(11) 0.0546(11) -0.0029(9) -0.0053(9) -0.0069(8)
C6 0.0706(14) 0.0535(12) 0.0630(12) -0.0015(10) -0.0135(11) -0.0153(10)
C7 0.0767(16) 0.0715(15) 0.0637(13) -0.0030(11) -0.0154(11) -0.0272(12)
C8 0.0519(12) 0.0879(17) 0.0565(12) 0.0093(11) -0.0114(10) -0.0208(11)
C9 0.0597(13) 0.0743(15) 0.0781(15) 0.0043(12) -0.0157(11) 0.0041(11)
C10 0.0617(13) 0.0613(13) 0.0712(14) -0.0111(11) -0.0131(11) 0.0038(10)
C11 0.0517(11) 0.0436(9) 0.0476(10) -0.0008(8) -0.0058(8) 0.0006(8)
C12 0.0672(13) 0.0586(12) 0.0507(11) 0.0003(9) 0.0030(10) -0.0066(10)
C13 0.0543(12) 0.0706(14) 0.0787(16) 0.0032(12) 0.0051(11) -0.0106(10)
C14 0.0540(12) 0.0697(14) 0.0753(15) 0.0016(11) -0.0155(11) -0.0072(10)
C15 0.0683(14) 0.0714(14) 0.0534(12) -0.0006(10) -0.0158(10) -0.0038(11)
C16 0.0556(12) 0.0654(13) 0.0489(11) -0.0017(9) -0.0021(9) -0.0068(10)
C17 0.0692(13) 0.0538(11) 0.0508(11) 0.0038(9) -0.0052(10) -0.0114(10)
C18 0.0606(12) 0.0502(10) 0.0438(10) 0.0027(8) 0.0014(8) 0.0021(9)
C19 0.0708(14) 0.0540(11) 0.0570(12) 0.0081(9) -0.0002(10) -0.0048(10)
C20 0.0857(17) 0.0604(13) 0.0591(13) 0.0171(10) -0.0001(12) 0.0119(12)
C21 0.0654(14) 0.0708(15) 0.0641(13) 0.0076(11) -0.0103(11) 0.0179(11)
C22 0.0508(12) 0.0688(14) 0.0751(14) 0.0012(11) -0.0053(10) 0.0049(10)
C23 0.0576(12) 0.0584(12) 0.0555(11) 0.0103(9) 0.0032(9) 0.0005(9)
C24 0.139(3) 0.089(2) 0.081(2) -0.0056(16) 0.0040(19) 0.011(2)
O2 0.194(2) 0.0618(10) 0.0569(10) -0.0077(8) -0.0243(12) -0.0005(12)
N1 0.0660(11) 0.0550(9) 0.0442(8) 0.0068(7) -0.0128(8) -0.0097(8)
N2 0.0572(9) 0.0443(8) 0.0434(8) -0.0003(6) -0.0089(7) -0.0016(7)
N3 0.0683(11) 0.0527(9) 0.0475(9) 0.0052(7) -0.0122(8) -0.0116(8)
N4 0.0617(10) 0.0520(9) 0.0435(8) 0.0027(7) -0.0061(7) 0.0000(8)
O1 0.0787(10) 0.0544(8) 0.0608(9) 0.0038(7) -0.0105(7) -0.0166(7)
C25 0.213(5) 0.093(2) 0.089(2) -0.0081(19) -0.030(3) 0.012(3)
S1 0.0635(3) 0.0470(3) 0.0488(3) 0.0028(2) -0.0171(2) -0.0040(2)
Cl1 0.0839(5) 0.1300(6) 0.0789(4) 0.0252(4) -0.0376(4) -0.0349(4)

loop_
_atom_type_symbol
_atom_type_description
_atom_type_scat_dispersion_real
_atom_type_scat_dispersion_imag
_atom_type_scat_source
C C 0.0033 0.0016 'International Tables Vol C Tables 4.2.6.8 and 6.1.1.4'
H H 0.0000 0.0000 'International Tables Vol C Tables 4.2.6.8 and 6.1.1.4'
N N 0.0061 0.0033 'International Tables Vol C Tables 4.2.6.8 and 6.1.1.4'
O O 0.0106 0.0060 'International Tables Vol C Tables 4.2.6.8 and 6.1.1.4'
S S 0.1246 0.1234 'International Tables Vol C Tables 4.2.6.8 and 6.1.1.4'
Cl Cl 0.1484 0.1585 'International Tables Vol C Tables 4.2.6.8 and 6.1.1.4'

loop_
_geom_angle_atom_site_label_1
_geom_angle_atom_site_label_2
_geom_angle_atom_site_label_3
_geom_angle
C4 C1 C3 125.55(18)
C4 C1 S1 126.29(15)
C3 C1 S1 107.55(14)
N2 C2 N1 124.75(17)
N2 C2 S1 116.52(15)
N1 C2 S1 118.73(14)
N3 C3 N2 120.51(17)
N3 C3 C1 121.84(18)
N2 C3 C1 117.64(17)
O1 C4 C1 121.22(18)
O1 C4 C5 118.92(17)
C1 C4 C5 119.84(18)
C10 C5 C6 118.65(19)
C10 C5 C4 122.34(18)
C6 C5 C4 119.00(19)
C7 C6 C5 121.0(2)
C7 C6 H6 119.5
C5 C6 H6 119.5
C8 C7 C6 119.1(2)
C8 C7 H7 120.5
C6 C7 H7 120.5
C7 C8 C9 121.6(2)
C7 C8 Cl1 119.22(19)
C9 C8 Cl1 119.2(2)
C8 C9 C10 118.7(2)
C8 C9 H9 120.6
C10 C9 H9 120.6
C5 C10 C9 121.0(2)
C5 C10 H10 119.5
C9 C10 H10 119.5
C12 C11 C16 119.51(18)
C12 C11 N1 117.63(17)
C16 C11 N1 122.77(18)
C13 C12 C11 120.0(2)
C13 C12 H12 120.0
C11 C12 H12 120.0
C14 C13 C12 120.6(2)
C14 C13 H13 119.7
C12 C13 H13 119.7
C15 C14 C13 119.3(2)
C15 C14 H14 120.3
C13 C14 H14 120.3
C14 C15 C16 121.2(2)
C14 C15 H15 119.4
C16 C15 H15 119.4
C15 C16 C11 119.4(2)
C15 C16 H16 120.3
C11 C16 H16 120.3
N4 C17 C18 121.17(19)
N4 C17 H17 119.4
C18 C17 H17 119.4
C23 C18 C19 118.86(19)
C23 C18 C17 121.62(18)
C19 C18 C17 119.51(19)
C20 C19 C18 120.2(2)
C20 C19 H19 119.9
C18 C19 H19 119.9
C21 C20 C19 120.3(2)
C21 C20 H20 119.8
C19 C20 H20 119.8
C20 C21 C22 119.9(2)
C20 C21 H21 120.1
C22 C21 H21 120.1
C21 C22 C23 120.5(2)
C21 C22 H22 119.8
C23 C22 H22 119.8
C22 C23 C18 120.19(19)
C22 C23 H23 119.9
C18 C23 H23 119.9
O2 C24 C25 114.0(3)
O2 C24 H24A 108.8
C25 C24 H24A 108.8
O2 C24 H24B 108.8
C25 C24 H24B 108.8
H24A C24 H24B 107.7
C24 O2 H2 109.5
C2 N1 C11 127.18(16)
C2 N1 H1 116.4
C11 N1 H1 116.4
C2 N2 C3 109.61(16)
C3 N3 N4 121.04(16)
C3 N3 H3 119.5
N4 N3 H3 119.5
C17 N4 N3 116.33(17)
C24 C25 H25A 109.5
C24 C25 H25B 109.5
H25A C25 H25B 109.5
C24 C25 H25C 109.5
H25A C25 H25C 109.5
H25B C25 H25C 109.5
C2 S1 C1 88.63(9)

loop_
_geom_bond_atom_site_label_1
_geom_bond_atom_site_label_2
_geom_bond_distance
C1 C4 1.409(3)
C1 C3 1.412(3)
C1 S1 1.752(2)
C2 N2 1.309(2)
C2 N1 1.339(3)
C2 S1 1.7488(19)
C3 N3 1.343(2)
C3 N2 1.351(2)
C4 O1 1.258(2)
C4 C5 1.494(3)
C5 C10 1.384(3)
C5 C6 1.387(3)
C6 C7 1.377(3)
C6 H6 0.9300
C7 C8 1.373(4)
C7 H7 0.9300
C8 C9 1.376(3)
C8 Cl1 1.742(2)
C9 C10 1.386(3)
C9 H9 0.9300
C10 H10 0.9300
C11 C12 1.384(3)
C11 C16 1.385(3)
C11 N1 1.417(2)
C12 C13 1.378(3)
C12 H12 0.9300
C13 C14 1.372(3)
C13 H13 0.9300
C14 C15 1.369(3)
C14 H14 0.9300
C15 C16 1.379(3)
C15 H15 0.9300
C16 H16 0.9300
C17 N4 1.269(2)
C17 C18 1.459(3)
C17 H17 0.9300
C18 C23 1.388(3)
C18 C19 1.389(3)
C19 C20 1.386(3)
C19 H19 0.9300
C20 C21 1.369(3)
C20 H20 0.9300
C21 C22 1.374(3)
C21 H21 0.9300
C22 C23 1.381(3)
C22 H22 0.9300
C23 H23 0.9300
C24 O2 1.410(4)
C24 C25 1.423(5)
C24 H24A 0.9700
C24 H24B 0.9700
O2 H2 0.8200
N1 H1 0.8600
N3 N4 1.367(2)
N3 H3 0.8600
C25 H25A 0.9600
C25 H25B 0.9600
C25 H25C 0.9600

loop_
_geom_hbond_atom_site_label_D
_geom_hbond_atom_site_label_H
_geom_hbond_atom_site_label_A
_geom_hbond_distance_DH
_geom_hbond_distance_HA
_geom_hbond_distance_DA
_geom_hbond_angle_DHA
_geom_hbond_site_symmetry_A
C16 H16 N2 0.93 2.44 2.956(3) 115.0 .
O2 H2 O1 0.82 1.99 2.739(2) 150.7 3_556
N1 H1 O2 0.86 1.91 2.767(2) 178.1 4_665
N3 H3 O1 0.86 2.08 2.713(2) 129.4 .
C16 H16 N2 0.93 2.44 2.956(3) 115.0 .
O2 H2 O1 0.82 1.99 2.739(2) 150.7 3_556
N1 H1 O2 0.86 1.91 2.767(2) 178.1 4_665
N3 H3 O1 0.86 2.08 2.713(2) 129.4 .
